data_7043969
loop_
_publ_author_name
'Manna, Utsab'
'Kayal, Santanu'
'Nayak, Biswajit'
'Das, Gopal'

_publ_section_title
;
 Systematic Size Mediated Trapping of Anions of Varied Dimensionality
 within Dimeric Capsular Assembly of a Flexible Neutral Bis-Urea Platform
;
_journal_name_full 'Dalton Trans.'
_journal_paper_doi 10.1039/C7DT02308A
_journal_year 2017
_chemical_formula_moiety '2(C24 H14 F12 N4 O2), 2(C16 H36 N), C O3'
_chemical_formula_sum 'C81 H100 F24 N10 O7'
_chemical_formula_weight 1781.71
_space_group_crystal_system orthorhombic
_space_group_IT_number 56
_space_group_name_Hall '-P 2ab 2ac'
_space_group_name_H-M_alt 'P c c n'
_symmetry_space_group_name_Hall '-P 2ab 2ac'
_symmetry_space_group_name_H-M 'P c c n'
_atom_sites_solution_hydrogens mixed
_audit_creation_method SHELXL-2014/7
_audit_update_record
;
2017-08-11 deposited with the CCDC.
2017-08-14 downloaded from the CCDC.
;
_cell_angle_alpha 90
_cell_angle_beta 90
_cell_angle_gamma 90
_cell_formula_units_Z 4
_cell_length_a 8.6918(6)
_cell_length_b 24.9364(16)
_cell_length_c 40.194(3)
_cell_measurement_reflns_used 9907
_cell_measurement_temperature 150(2)
_cell_measurement_theta_max 63.12
_cell_measurement_theta_min 2.82
_cell_volume 8711.7(10)
_computing_cell_refinement 'Bruker SAINT'
_computing_data_collection 'Bruker APEX2'
_computing_data_reduction 'Bruker SAINT'
_computing_molecular_graphics 'Bruker SHELXTL'
_computing_publication_material 'Bruker SHELXTL'
_computing_structure_refinement 'SHELXL-2014/7 (Sheldrick, 2014)'
_computing_structure_solution 'SHELXS-97 (Sheldrick 2008)'
_diffrn_ambient_temperature 150(2)
_diffrn_measured_fraction_theta_full 0.997
_diffrn_measured_fraction_theta_max 0.985
_diffrn_measurement_device_type 'Bruker APEX-II CCD'
_diffrn_measurement_method '\f and \w scans'
_diffrn_radiation_type CuK\a
_diffrn_radiation_wavelength 1.54178
_diffrn_reflns_av_R_equivalents 0.2189
_diffrn_reflns_av_unetI/netI 0.0551
_diffrn_reflns_Laue_measured_fraction_full 0.997
_diffrn_reflns_Laue_measured_fraction_max 0.985
_diffrn_reflns_limit_h_max 10
_diffrn_reflns_limit_h_min -10
_diffrn_reflns_limit_k_max 29
_diffrn_reflns_limit_k_min -29
_diffrn_reflns_limit_l_max 48
_diffrn_reflns_limit_l_min -48
_diffrn_reflns_number 135729
_diffrn_reflns_point_group_measured_fraction_full 0.997
_diffrn_reflns_point_group_measured_fraction_max 0.985
_diffrn_reflns_theta_full 67.679
_diffrn_reflns_theta_max 68.397
_diffrn_reflns_theta_min 2.824
_exptl_absorpt_coefficient_mu 1.063
_exptl_absorpt_correction_type multi-scan
_exptl_absorpt_process_details SADABS
_exptl_crystal_colour 'pale yellow'
_exptl_crystal_density_diffrn 1.359
_exptl_crystal_description needle
_exptl_crystal_F_000 3712.0
_exptl_crystal_size_max 0.27
_exptl_crystal_size_mid 0.24
_exptl_crystal_size_min 0.19
_exptl_transmission_factor_max 0.817
_exptl_transmission_factor_min 0.788
_refine_diff_density_max 0.330
_refine_diff_density_min -0.285
_refine_diff_density_rms 0.057
_refine_ls_extinction_coef 0.00021(3)
_refine_ls_extinction_expression Fc^*^=kFc[1+0.001xFc^2^\l^3^/sin(2\q)]^-1/4^
_refine_ls_extinction_method 'SHELXL-2014/7 (Sheldrick 2014'
_refine_ls_goodness_of_fit_ref 1.027
_refine_ls_hydrogen_treatment constr
_refine_ls_matrix_type full
_refine_ls_number_parameters 581
_refine_ls_number_reflns 7901
_refine_ls_number_restraints 26
_refine_ls_restrained_S_all 1.037
_refine_ls_R_factor_all 0.1402
_refine_ls_R_factor_gt 0.0811
_refine_ls_shift/su_max 0.007
_refine_ls_shift/su_mean 0.003
_refine_ls_structure_factor_coef Fsqd
_refine_ls_weighting_details 'w=1/[\s^2^(Fo^2^)+(0.0650P)^2^+14.0930P] where P=(Fo^2^+2Fc^2^)/3'
_refine_ls_weighting_scheme calc
_refine_ls_wR_factor_gt 0.1716
_refine_ls_wR_factor_ref 0.2046
_reflns_Friedel_coverage 0.000
_reflns_number_gt 4659
_reflns_number_total 7901
_reflns_threshold_expression 'I > 2\s(I)'
_cod_data_source_file c7dt02308a2.cif
_cod_data_source_block opda-dicf3-nco-TBACO3-5
_cod_database_code 7043969
_shelx_shelxl_version_number 2014/7
_shelx_space_group_comment
;
The symmetry employed for this shelxl refinement is uniquely defined
by the following loop, which should always be used as a source of
symmetry information in preference to the above space-group names.
They are only intended as comments.
;

loop_
_space_group_symop_operation_xyz
'x, y, z'
'-x+1/2, -y+1/2, z'
'x+1/2, -y, -z+1/2'
'-x, y+1/2, -z+1/2'
'-x, -y, -z'
'x-1/2, y-1/2, -z'
'-x-1/2, y, z-1/2'
'x, -y-1/2, z-1/2'

loop_
_atom_site_label
_atom_site_type_symbol
_atom_site_fract_x
_atom_site_fract_y
_atom_site_fract_z
_atom_site_U_iso_or_equiv
_atom_site_adp_type
_atom_site_occupancy
_atom_site_site_symmetry_order
_atom_site_calc_flag
_atom_site_refinement_flags_posn
_atom_site_refinement_flags_adp
_atom_site_refinement_flags_occupancy
_atom_site_disorder_assembly
_atom_site_disorder_group
F2 F 0.9300(4) 0.34610(18) 0.42843(9) 0.1275(16) Uani 1 1 d . . . A 23
F1 F 1.1535(4) 0.31624(12) 0.42554(7) 0.0962(11) Uani 1 1 d . . . B 23
F3 F 1.1072(5) 0.38669(12) 0.45226(7) 0.1078(13) Uani 1 1 d . . . C 23
F5D F 0.9675(13) 0.14057(16) 0.47156(11) 0.156(3) Uani 0.8 1 d D . P D 1
F5E F 0.9010(7) 0.13691(14) 0.52147(14) 0.1013(16) Uani 0.8 1 d D . P D 1
F5F F 1.1317(6) 0.14092(15) 0.51052(19) 0.128(2) Uani 0.8 1 d D . P D 1
F23E F 0.3607(9) 0.14023(18) 0.78339(13) 0.110(2) Uani 0.75 1 d . . P E 1
F23D F 0.3148(7) 0.15271(18) 0.73226(16) 0.1246(18) Uani 0.75 1 d . . P E 1
F23F F 0.5396(6) 0.12757(15) 0.74732(18) 0.0921(17) Uani 0.75 1 d . . P E 1
F6 F 0.3726(4) 0.32170(15) 0.83761(7) 0.1042(12) Uani 1 1 d . . . . .
F5 F 0.6080(4) 0.30568(12) 0.84465(7) 0.0922(10) Uani 1 1 d . . . . .
F4 F 0.5420(5) 0.37686(11) 0.82075(7) 0.0985(12) Uani 1 1 d . . . . .
O1 O 0.9625(4) 0.41073(11) 0.55692(7) 0.0543(8) Uani 1 1 d . . . . .
O2 O 0.5967(4) 0.40638(12) 0.71354(8) 0.0627(9) Uani 1 1 d . . . . .
N1 N 0.9053(4) 0.32227(13) 0.56464(8) 0.0486(9) Uani 1 1 d . . . . .
H1N H 0.8758 0.2998 0.5796 0.058 Uiso 1 1 d R U . . .
N2 N 0.8395(4) 0.38257(13) 0.60410(8) 0.0480(9) Uani 1 1 d . . . . .
H2N H 0.8038 0.3548 0.6141 0.058 Uiso 1 1 d R U . . .
N3 N 0.7532(4) 0.37976(13) 0.67050(7) 0.0483(8) Uani 1 1 d . . . . .
H3N H 0.8011 0.3527 0.6621 0.058 Uiso 1 1 d R U . . .
N4 N 0.6421(5) 0.31714(14) 0.70375(8) 0.0595(10) Uani 1 1 d . . . . .
H4N H 0.6659 0.2955 0.6879 0.071 Uiso 1 1 d R U . . .
C1 C 1.0536(6) 0.33797(19) 0.44639(11) 0.0580(12) Uani 1 1 d . . . . .
C2 C 1.0236(5) 0.30547(16) 0.47656(10) 0.0455(10) Uani 1 1 d . . . . .
C3 C 1.0281(5) 0.25014(18) 0.47423(10) 0.0514(10) Uani 1 1 d . . . . .
H27 H 1.0546 0.2334 0.4544 0.062 Uiso 1 1 calc R U . . .
C4 C 0.9923(5) 0.22047(17) 0.50221(11) 0.0537(11) Uani 1 1 d . . . . .
C5 C 0.9975(7) 0.1605(2) 0.50057(13) 0.0700(14) Uani 1 1 d D . . . .
C6 C 0.9540(5) 0.24504(17) 0.53165(10) 0.0515(11) Uani 1 1 d . . . . .
H30 H 0.9305 0.2244 0.5502 0.062 Uiso 1 1 calc R U . . .
C7 C 0.9503(5) 0.30113(15) 0.53384(10) 0.0437(10) Uani 1 1 d . . . . .
C8 C 0.9861(5) 0.33153(16) 0.50588(9) 0.0439(10) Uani 1 1 d . . . . .
H32 H 0.9850 0.3688 0.5069 0.053 Uiso 1 1 calc R U . . .
C9 C 0.9064(4) 0.37480(16) 0.57368(9) 0.0407(9) Uani 1 1 d . . . . .
C10 C 0.8256(4) 0.43152(15) 0.62175(9) 0.0389(9) Uani 1 1 d . . . . .
C11 C 0.8487(4) 0.48138(16) 0.60689(10) 0.0417(9) Uani 1 1 d . . . . .
H35 H 0.8723 0.4832 0.5844 0.050 Uiso 1 1 calc R U . . .
C12 C 0.8371(4) 0.52825(16) 0.62513(10) 0.0447(10) Uani 1 1 d . . . . .
H36 H 0.8531 0.5612 0.6148 0.054 Uiso 1 1 calc R U . . .
C13 C 0.8020(5) 0.52633(17) 0.65849(10) 0.0477(10) Uani 1 1 d . . . . .
H37 H 0.7967 0.5578 0.6709 0.057 Uiso 1 1 calc R U . . .
C14 C 0.7746(5) 0.47735(16) 0.67354(10) 0.0483(10) Uani 1 1 d . . . . .
H38 H 0.7497 0.4762 0.6960 0.058 Uiso 1 1 calc R U . . .
C15 C 0.7839(4) 0.42993(16) 0.65556(9) 0.0395(9) Uani 1 1 d . . . . .
C16 C 0.6592(5) 0.37140(17) 0.69755(10) 0.0485(10) Uani 1 1 d . . . . .
C17 C 0.5784(5) 0.29534(17) 0.73230(10) 0.0508(11) Uani 1 1 d . . . . .
C18 C 0.5682(5) 0.32278(17) 0.76264(10) 0.0487(10) Uani 1 1 d . . . . .
H42 H 0.5980 0.3585 0.7640 0.058 Uiso 1 1 calc R U . . .
C19 C 0.5137(5) 0.29652(17) 0.79032(10) 0.0507(11) Uani 1 1 d . . . . .
C20 C 0.5071(6) 0.32531(19) 0.82289(12) 0.0585(12) Uani 1 1 d . . . . .
C21 C 0.4669(5) 0.24327(18) 0.78915(11) 0.0568(12) Uani 1 1 d . . . . .
H45 H 0.4307 0.2260 0.8081 0.068 Uiso 1 1 calc R U . . .
C22 C 0.4755(5) 0.21658(18) 0.75905(12) 0.0614(13) Uani 1 1 d D . . . .
C24 C 0.5293(6) 0.24177(18) 0.73096(11) 0.0609(13) Uani 1 1 d . . . . .
H47 H 0.5333 0.2232 0.7109 0.073 Uiso 1 1 calc R U . . .
C23B C 0.4191(9) 0.1597(3) 0.7550(2) 0.0621(18) Uiso 0.75 1 d D . P E 1
O4 O 0.8369(5) 0.28259(17) 0.64783(9) 0.1075(16) Uani 1 1 d . . . F 2
O3 O 0.7500 0.2500 0.60109(12) 0.109(2) Uani 1 2 d S T P F 2
C41 C 0.7500 0.2500 0.63276(17) 0.070(2) Uani 1 2 d S T P F 2
N5 N 0.3280(3) 0.49398(12) 0.61319(8) 0.0402(8) Uani 1 1 d . . . G 2
C29 C 0.4500(4) 0.53690(16) 0.61505(10) 0.0432(10) Uani 1 1 d . . . G 2
H49A H 0.5176 0.5330 0.5960 0.052 Uiso 1 1 calc R U . G 2
H49B H 0.5113 0.5308 0.6349 0.052 Uiso 1 1 calc R U . G 2
C30 C 0.3914(5) 0.59424(17) 0.61583(11) 0.0517(11) Uani 1 1 d . . . G 2
H50A H 0.3292 0.6011 0.5962 0.062 Uiso 1 1 calc R U . G 2
H50B H 0.3272 0.5994 0.6353 0.062 Uiso 1 1 calc R U . G 2
C31 C 0.5251(5) 0.63316(18) 0.61676(12) 0.0614(12) Uani 1 1 d . . . G 2
H51A H 0.5863 0.6263 0.6365 0.074 Uiso 1 1 calc R U . G 2
H51B H 0.5900 0.6272 0.5975 0.074 Uiso 1 1 calc R U . G 2
C32 C 0.4727(6) 0.69083(19) 0.61705(13) 0.0738(15) Uani 1 1 d . . . G 2
H52A H 0.4153 0.6977 0.6370 0.111 Uiso 1 1 d R U . G 2
H52B H 0.4086 0.6975 0.5980 0.111 Uiso 1 1 d R U . G 2
H52C H 0.5608 0.7140 0.6163 0.111 Uiso 1 1 d R U . G 2
C25 C 0.2229(4) 0.49678(16) 0.64347(9) 0.0427(10) Uani 1 1 d . . . G 2
H53A H 0.1652 0.5300 0.6424 0.051 Uiso 1 1 calc R U . G 2
H53B H 0.1495 0.4676 0.6421 0.051 Uiso 1 1 calc R U . G 2
C26 C 0.3017(5) 0.49395(18) 0.67706(10) 0.0512(11) Uani 1 1 d . . . G 2
H54A H 0.3721 0.4638 0.6774 0.061 Uiso 1 1 calc R U . G 2
H54B H 0.3608 0.5264 0.6807 0.061 Uiso 1 1 calc R U . G 2
C27 C 0.1838(5) 0.48765(19) 0.70452(10) 0.0553(11) Uani 1 1 d . . . G 2
H55A H 0.1133 0.5178 0.7038 0.066 Uiso 1 1 calc R U . G 2
H55B H 0.1248 0.4552 0.7006 0.066 Uiso 1 1 calc R U . G 2
C28 C 0.2560(6) 0.4847(2) 0.73865(10) 0.0668(13) Uani 1 1 d . . . G 2
H56A H 0.3069 0.5179 0.7435 0.100 Uiso 1 1 d R U . G 2
H56B H 0.3294 0.4560 0.7392 0.100 Uiso 1 1 d R U . G 2
H56C H 0.1774 0.4783 0.7550 0.100 Uiso 1 1 d R U . G 2
C37 C 0.4112(5) 0.44018(16) 0.61207(11) 0.0476(10) Uani 1 1 d . . . G 2
H57A H 0.4883 0.4417 0.5947 0.057 Uiso 1 1 calc R U . G 2
H57B H 0.4649 0.4353 0.6330 0.057 Uiso 1 1 calc R U . G 2
C38 C 0.3111(6) 0.39142(18) 0.60603(14) 0.0710(14) Uani 1 1 d D . . . .
H58A H 0.2717 0.3922 0.5835 0.085 Uiso 1 1 d R U . G .
H58B H 0.2243 0.3919 0.6212 0.085 Uiso 1 1 d R U . . .
C39B C 0.384(3) 0.3402(4) 0.6150(4) 0.071(2) Uiso 0.48(5) 1 d D . P G 1
H59A H 0.3479 0.3124 0.6000 0.085 Uiso 0.48(5) 1 calc R U P G 1
H59B H 0.4942 0.3433 0.6126 0.085 Uiso 0.48(5) 1 calc R U P G 1
C40A C 0.3289(12) 0.2899(3) 0.6059(3) 0.081(3) Uani 0.5 1 d D . P G 2
H60A H 0.3997 0.2605 0.6076 0.122 Uiso 0.5 1 calc R U P G 2
H60B H 0.2548 0.2877 0.6235 0.122 Uiso 0.5 1 calc R U P G 2
H60C H 0.2769 0.2883 0.5848 0.122 Uiso 0.5 1 calc R U P G 2
C33 C 0.2288(4) 0.50091(16) 0.58249(9) 0.0411(9) Uani 1 1 d . . . . .
H61A H 0.1521 0.4726 0.5824 0.049 Uiso 1 1 calc R U . G 2
H61B H 0.1745 0.5348 0.5844 0.049 Uiso 1 1 calc R U . G 2
C34 C 0.3112(4) 0.50008(17) 0.54962(9) 0.0445(10) Uani 1 1 d . . . . .
H62A H 0.3672 0.4666 0.5474 0.053 Uiso 1 1 calc R U . . .
H62B H 0.3850 0.5292 0.5488 0.053 Uiso 1 1 calc R U . . .
C35 C 0.1990(5) 0.5057(2) 0.52117(10) 0.0560(12) Uani 1 1 d . . . . .
H63A H 0.1483 0.5402 0.5228 0.067 Uiso 1 1 calc R U . . .
H63B H 0.1208 0.4781 0.5231 0.067 Uiso 1 1 calc R U . . .
C36 C 0.2754(5) 0.50109(19) 0.48745(10) 0.0591(12) Uani 1 1 d . . . . .
H64A H 0.3296 0.4676 0.4861 0.089 Uiso 1 1 d R U . . .
H64B H 0.3467 0.5301 0.4846 0.089 Uiso 1 1 d R U . . .
H64C H 0.1985 0.5026 0.4703 0.089 Uiso 1 1 d R U . . .
C40B C 0.3474(17) 0.3251(5) 0.6491(3) 0.104(4) Uani 0.5 1 d D . P G 1
H80A H 0.3962 0.2915 0.6543 0.156 Uiso 0.5 1 calc R U P G 1
H80B H 0.3842 0.3523 0.6641 0.156 Uiso 0.5 1 calc R U P G 1
H80C H 0.2381 0.3214 0.6516 0.156 Uiso 0.5 1 calc R U P G 1
F23A F 0.528(2) 0.1306(6) 0.7872(5) 0.1246(18) Uani 0.25 1 d . . P E 2
F23B F 0.3148(19) 0.1454(7) 0.7652(5) 0.084(5) Uiso 0.25 1 d . . P E 2
F23C F 0.475(2) 0.1324(8) 0.7332(5) 0.099(7) Uiso 0.25 1 d . . P E 2
C23A C 0.475(3) 0.1552(6) 0.7644(6) 0.0621(18) Uiso 0.25 1 d D . P E 2
F5A F 1.1045(18) 0.1457(6) 0.4803(4) 0.067(4) Uiso 0.2 1 d D . P D 2
F5B F 0.8735(18) 0.1422(8) 0.4865(5) 0.088(6) Uiso 0.2 1 d D . P D 2
F5C F 1.005(3) 0.1356(8) 0.5285(4) 0.102(7) Uiso 0.2 1 d D . P D 2
C39A C 0.415(2) 0.3415(4) 0.6085(6) 0.071(2) Uiso 0.52(5) 1 d D . P G 2
H59C H 0.4908 0.3429 0.5909 0.085 Uiso 0.52(5) 1 calc R U P G 2
H59D H 0.4687 0.3423 0.6296 0.085 Uiso 0.52(5) 1 calc R U P G 2

loop_
_atom_site_aniso_label
_atom_site_aniso_U_11
_atom_site_aniso_U_22
_atom_site_aniso_U_33
_atom_site_aniso_U_23
_atom_site_aniso_U_13
_atom_site_aniso_U_12
F2 0.086(3) 0.204(4) 0.093(2) 0.077(3) -0.011(2) 0.005(3)
F1 0.130(3) 0.082(2) 0.077(2) 0.0131(17) 0.053(2) 0.015(2)
F3 0.200(4) 0.0622(19) 0.0610(18) 0.0046(15) 0.025(2) -0.033(2)
F5D 0.352(10) 0.045(2) 0.070(3) -0.021(2) 0.003(5) -0.024(4)
F5E 0.132(4) 0.039(2) 0.133(4) -0.008(2) 0.065(3) -0.007(2)
F5F 0.104(4) 0.044(2) 0.236(7) 0.010(3) -0.008(4) 0.020(2)
F23E 0.186(6) 0.068(3) 0.075(3) 0.001(3) 0.046(4) -0.055(3)
F23D 0.138(5) 0.066(3) 0.170(5) 0.003(3) -0.052(4) -0.034(3)
F23F 0.081(3) 0.033(2) 0.162(5) -0.010(3) 0.026(4) 0.004(2)
F6 0.085(2) 0.154(3) 0.074(2) -0.036(2) 0.0312(18) -0.012(2)
F5 0.115(3) 0.083(2) 0.078(2) -0.0083(17) -0.0313(19) 0.012(2)
F4 0.180(4) 0.0495(17) 0.0655(18) -0.0041(14) 0.031(2) 0.001(2)
O1 0.068(2) 0.0435(16) 0.0511(17) -0.0055(14) 0.0178(15) -0.0109(15)
O2 0.074(2) 0.0484(18) 0.066(2) 0.0042(15) 0.0261(17) 0.0118(16)
N1 0.073(2) 0.0330(18) 0.0404(19) -0.0001(15) 0.0099(17) -0.0036(17)
N2 0.067(2) 0.0362(19) 0.0411(19) -0.0004(15) 0.0135(17) -0.0053(17)
N3 0.064(2) 0.0420(19) 0.0389(18) 0.0044(15) 0.0037(18) 0.0060(18)
N4 0.091(3) 0.041(2) 0.047(2) 0.0009(17) 0.017(2) -0.002(2)
C1 0.070(3) 0.052(3) 0.051(3) -0.003(2) 0.009(3) 0.005(2)
C2 0.046(2) 0.046(2) 0.044(2) -0.0018(19) 0.0043(19) -0.0014(19)
C3 0.052(3) 0.054(3) 0.048(2) -0.010(2) 0.005(2) 0.005(2)
C4 0.064(3) 0.040(2) 0.058(3) -0.003(2) 0.011(2) 0.000(2)
C5 0.092(4) 0.049(3) 0.069(4) -0.001(3) 0.023(3) 0.007(3)
C6 0.065(3) 0.041(2) 0.048(2) 0.003(2) 0.013(2) 0.003(2)
C7 0.050(2) 0.040(2) 0.041(2) -0.0042(18) 0.0038(19) 0.0036(19)
C8 0.048(2) 0.042(2) 0.042(2) 0.0006(18) 0.0071(19) -0.0007(19)
C9 0.040(2) 0.042(2) 0.041(2) -0.0015(18) -0.0001(18) -0.0005(18)
C10 0.038(2) 0.040(2) 0.040(2) -0.0019(17) -0.0026(17) -0.0009(17)
C11 0.0336(19) 0.045(2) 0.046(2) 0.0033(19) -0.0013(18) -0.0002(18)
C12 0.040(2) 0.037(2) 0.057(3) 0.0000(19) 0.0020(19) 0.0012(19)
C13 0.049(2) 0.041(2) 0.053(3) -0.007(2) -0.003(2) -0.0006(19)
C14 0.055(3) 0.049(3) 0.041(2) -0.005(2) -0.006(2) 0.002(2)
C15 0.037(2) 0.044(2) 0.037(2) 0.0014(18) -0.0024(17) -0.0008(18)
C16 0.055(3) 0.047(3) 0.044(2) 0.006(2) 0.005(2) 0.000(2)
C17 0.061(3) 0.042(2) 0.049(3) 0.0047(19) 0.013(2) 0.002(2)
C18 0.057(3) 0.040(2) 0.049(3) 0.0001(19) 0.005(2) 0.004(2)
C19 0.055(3) 0.047(3) 0.050(3) 0.003(2) 0.010(2) 0.009(2)
C20 0.067(3) 0.053(3) 0.055(3) 0.004(2) 0.007(3) 0.003(2)
C21 0.063(3) 0.048(3) 0.060(3) 0.005(2) 0.019(2) 0.000(2)
C22 0.066(3) 0.044(3) 0.075(3) -0.004(2) 0.025(3) -0.007(2)
C24 0.076(3) 0.046(3) 0.060(3) -0.007(2) 0.018(3) -0.008(2)
O4 0.138(4) 0.104(3) 0.080(3) -0.056(2) -0.052(2) 0.053(3)
O3 0.167(6) 0.109(5) 0.049(3) 0.000 0.000 -0.096(4)
C41 0.133(7) 0.036(4) 0.042(4) 0.000 0.000 0.030(4)
N5 0.0310(16) 0.0423(19) 0.0473(19) -0.0009(15) -0.0029(14) 0.0006(14)
C29 0.0297(19) 0.048(2) 0.052(2) -0.0009(19) -0.0003(18) -0.0051(17)
C30 0.045(2) 0.054(3) 0.057(3) -0.004(2) 0.006(2) -0.006(2)
C31 0.061(3) 0.051(3) 0.072(3) -0.005(2) 0.006(3) -0.011(2)
C32 0.085(4) 0.051(3) 0.085(4) -0.005(3) 0.014(3) -0.009(3)
C25 0.037(2) 0.046(2) 0.044(2) 0.0051(18) 0.0032(18) -0.0003(18)
C26 0.049(2) 0.060(3) 0.045(2) -0.002(2) -0.007(2) -0.001(2)
C27 0.062(3) 0.058(3) 0.046(3) -0.001(2) -0.001(2) 0.000(2)
C28 0.084(4) 0.068(3) 0.049(3) -0.006(2) -0.001(3) -0.007(3)
C37 0.040(2) 0.046(2) 0.057(3) 0.000(2) -0.005(2) 0.0060(19)
C38 0.063(3) 0.047(3) 0.103(4) 0.009(3) 0.009(3) 0.003(2)
C40A 0.078(7) 0.043(6) 0.122(10) -0.003(6) 0.014(7) -0.004(5)
C33 0.0341(19) 0.045(2) 0.044(2) 0.0040(18) -0.0055(18) -0.0037(18)
C34 0.039(2) 0.050(2) 0.045(2) -0.0014(19) 0.0016(18) -0.0012(19)
C35 0.046(2) 0.077(3) 0.045(3) 0.013(2) -0.002(2) 0.001(2)
C36 0.063(3) 0.065(3) 0.050(3) 0.011(2) 0.002(2) 0.001(2)
C40B 0.151(13) 0.072(8) 0.088(9) 0.016(7) -0.037(9) -0.005(8)
F23A 0.138(5) 0.066(3) 0.170(5) 0.003(3) -0.052(4) -0.034(3)

loop_
_atom_type_symbol
_atom_type_description
_atom_type_scat_dispersion_real
_atom_type_scat_dispersion_imag
_atom_type_scat_source
C C 0.0181 0.0091 'International Tables Vol C Tables 4.2.6.8 and 6.1.1.4'
H H 0.0000 0.0000 'International Tables Vol C Tables 4.2.6.8 and 6.1.1.4'
F F 0.0727 0.0534 'International Tables Vol C Tables 4.2.6.8 and 6.1.1.4'
N N 0.0311 0.0180 'International Tables Vol C Tables 4.2.6.8 and 6.1.1.4'
O O 0.0492 0.0322 'International Tables Vol C Tables 4.2.6.8 and 6.1.1.4'

loop_
_geom_angle_atom_site_label_1
_geom_angle_atom_site_label_2
_geom_angle_atom_site_label_3
_geom_angle
_geom_angle_site_symmetry_1
C9 N1 C7 126.6(3) .
C9 N1 H1N 116.1 .
C7 N1 H1N 117.2 .
C9 N2 C10 127.3(3) .
C9 N2 H2N 117.2 .
C10 N2 H2N 115.4 .
C16 N3 C15 125.6(3) .
C16 N3 H3N 118.5 .
C15 N3 H3N 115.9 .
C16 N4 C17 125.2(4) .
C16 N4 H4N 117.0 .
C17 N4 H4N 117.6 .
F2 C1 F3 104.2(4) .
F2 C1 F1 104.6(4) .
F3 C1 F1 104.9(4) .
F2 C1 C2 113.1(4) .
F3 C1 C2 114.7(4) .
F1 C1 C2 114.2(4) .
C3 C2 C8 122.2(4) .
C3 C2 C1 119.0(4) .
C8 C2 C1 118.8(4) .
C4 C3 C2 118.2(4) .
C4 C3 H27 120.9 .
C2 C3 H27 120.9 .
C6 C4 C3 121.1(4) .
C6 C4 C5 119.4(4) .
C3 C4 C5 119.5(4) .
F5C C5 F5A 112.3(14) .
F5C C5 F5B 104.6(14) .
F5A C5 F5B 102.9(12) .
F5D C5 F5E 105.8(6) .
F5D C5 F5F 108.0(6) .
F5E C5 F5F 101.7(5) .
F5C C5 C4 116.5(11) .
F5A C5 C4 109.6(8) .
F5D C5 C4 114.6(5) .
F5B C5 C4 110.1(10) .
F5E C5 C4 113.3(4) .
F5F C5 C4 112.4(5) .
C4 C6 C7 120.3(4) .
C4 C6 H30 119.8 .
C7 C6 H30 119.8 .
C8 C7 N1 124.8(4) .
C8 C7 C6 119.2(4) .
N1 C7 C6 115.9(3) .
C2 C8 C7 119.0(4) .
C2 C8 H32 120.5 .
C7 C8 H32 120.5 .
O1 C9 N1 124.2(4) .
O1 C9 N2 123.9(4) .
N1 C9 N2 111.9(3) .
C11 C10 C15 118.4(4) .
C11 C10 N2 122.8(3) .
C15 C10 N2 118.8(3) .
C12 C11 C10 121.1(4) .
C12 C11 H35 119.5 .
C10 C11 H35 119.5 .
C13 C12 C11 120.2(4) .
C13 C12 H36 119.9 .
C11 C12 H36 119.9 .
C12 C13 C14 119.7(4) .
C12 C13 H37 120.2 .
C14 C13 H37 120.2 .
C13 C14 C15 121.0(4) .
C13 C14 H38 119.5 .
C15 C14 H38 119.5 .
C14 C15 C10 119.6(4) .
C14 C15 N3 121.5(3) .
C10 C15 N3 118.9(3) .
O2 C16 N3 125.2(4) .
O2 C16 N4 124.0(4) .
N3 C16 N4 110.7(4) .
N4 C17 C18 123.7(4) .
N4 C17 C24 117.6(4) .
C18 C17 C24 118.6(4) .
C19 C18 C17 119.6(4) .
C19 C18 H42 120.2 .
C17 C18 H42 120.2 .
C18 C19 C21 121.9(4) .
C18 C19 C20 119.6(4) .
C21 C19 C20 118.5(4) .
F6 C20 F4 107.4(4) .
F6 C20 F5 105.4(4) .
F4 C20 F5 104.4(4) .
F6 C20 C19 113.3(4) .
F4 C20 C19 113.6(4) .
F5 C20 C19 111.9(4) .
C22 C21 C19 118.3(4) .
C22 C21 H45 120.9 .
C19 C21 H45 120.9 .
C24 C22 C21 121.1(4) .
C24 C22 C23B 116.8(5) .
C21 C22 C23B 122.0(5) .
C24 C22 C23A 124.6(10) .
C21 C22 C23A 110.8(10) .
C22 C24 C17 120.5(4) .
C22 C24 H47 119.8 .
C17 C24 H47 119.8 .
F23D C23B F23E 106.6(7) .
F23D C23B F23F 107.6(7) .
F23E C23B F23F 105.8(6) .
F23D C23B C22 115.4(6) .
F23E C23B C22 111.7(6) .
F23F C23B C22 109.2(6) .
O4 C41 O4 122.8(7) 2_655
O4 C41 O3 118.6(4) 2_655
O4 C41 O3 118.6(4) .
C29 N5 C33 111.1(3) .
C29 N5 C25 110.5(3) .
C33 N5 C25 107.7(3) .
C29 N5 C37 107.0(3) .
C33 N5 C37 110.3(3) .
C25 N5 C37 110.4(3) .
N5 C29 C30 115.7(3) .
N5 C29 H49A 108.4 .
C30 C29 H49A 108.4 .
N5 C29 H49B 108.4 .
C30 C29 H49B 108.4 .
H49A C29 H49B 107.4 .
C31 C30 C29 110.2(3) .
C31 C30 H50A 109.6 .
C29 C30 H50A 109.6 .
C31 C30 H50B 109.6 .
C29 C30 H50B 109.6 .
H50A C30 H50B 108.1 .
C32 C31 C30 112.3(4) .
C32 C31 H51A 109.1 .
C30 C31 H51A 109.1 .
C32 C31 H51B 109.1 .
C30 C31 H51B 109.1 .
H51A C31 H51B 107.9 .
C31 C32 H52A 109.5 .
C31 C32 H52B 109.5 .
H52A C32 H52B 109.5 .
C31 C32 H52C 109.4 .
H52A C32 H52C 109.5 .
H52B C32 H52C 109.5 .
C26 C25 N5 116.0(3) .
C26 C25 H53A 108.3 .
N5 C25 H53A 108.3 .
C26 C25 H53B 108.3 .
N5 C25 H53B 108.3 .
H53A C25 H53B 107.4 .
C27 C26 C25 110.4(3) .
C27 C26 H54A 109.6 .
C25 C26 H54A 109.6 .
C27 C26 H54B 109.6 .
C25 C26 H54B 109.6 .
H54A C26 H54B 108.1 .
C28 C27 C26 112.7(4) .
C28 C27 H55A 109.0 .
C26 C27 H55A 109.0 .
C28 C27 H55B 109.0 .
C26 C27 H55B 109.0 .
H55A C27 H55B 107.8 .
C27 C28 H56A 109.5 .
C27 C28 H56B 109.5 .
H56A C28 H56B 109.5 .
C27 C28 H56C 109.4 .
H56A C28 H56C 109.5 .
H56B C28 H56C 109.5 .
C38 C37 N5 116.0(3) .
C38 C37 H57A 108.3 .
N5 C37 H57A 108.3 .
C38 C37 H57B 108.3 .
N5 C37 H57B 108.3 .
H57A C37 H57B 107.4 .
C37 C38 C39A 107.7(6) .
C39B C38 H58A 113.5 .
C37 C38 H58A 109.7 .
C39A C38 H58A 106.3 .
C39B C38 H58B 100.9 .
C37 C38 H58B 109.7 .
C39A C38 H58B 115.1 .
H58A C38 H58B 108.2 .
C40B C39B C38 111.4(13) .
C40B C39B H59A 109.3 .
C38 C39B H59A 109.3 .
C40B C39B H59B 109.3 .
C38 C39B H59B 109.3 .
H59A C39B H59B 108.0 .
C39A C40A H60A 109.5 .
C39A C40A H60B 109.5 .
H60A C40A H60B 109.5 .
C39A C40A H60C 109.5 .
H60A C40A H60C 109.5 .
H60B C40A H60C 109.5 .
C34 C33 N5 116.3(3) .
C34 C33 H61A 108.2 .
N5 C33 H61A 108.2 .
C34 C33 H61B 108.2 .
N5 C33 H61B 108.2 .
H61A C33 H61B 107.4 .
C33 C34 C35 110.9(3) .
C33 C34 H62A 109.5 .
C35 C34 H62A 109.5 .
C33 C34 H62B 109.5 .
C35 C34 H62B 109.5 .
H62A C34 H62B 108.0 .
C34 C35 C36 112.8(4) .
C34 C35 H63A 109.0 .
C36 C35 H63A 109.0 .
C34 C35 H63B 109.0 .
C36 C35 H63B 109.0 .
H63A C35 H63B 107.8 .
C35 C36 H64A 109.4 .
C35 C36 H64B 109.5 .
H64A C36 H64B 109.5 .
C35 C36 H64C 109.5 .
H64A C36 H64C 109.5 .
H64B C36 H64C 109.5 .
C39B C40B H80A 109.5 .
C39B C40B H80B 109.5 .
H80A C40B H80B 109.5 .
C39B C40B H80C 109.5 .
H80A C40B H80C 109.5 .
H80B C40B H80C 109.5 .
F23A C23A F23C 119(2) .
F23A C23A F23B 106(2) .
F23C C23A F23B 87.3(18) .
F23A C23A C22 127.7(19) .
F23C C23A C22 106.5(16) .
F23B C23A C22 100.3(15) .
C40A C39A C38 113.7(11) .
C40A C39A H59C 108.8 .
C38 C39A H59C 108.8 .
C40A C39A H59D 108.8 .
C38 C39A H59D 108.8 .
H59C C39A H59D 107.7 .

loop_
_geom_bond_atom_site_label_1
_geom_bond_atom_site_label_2
_geom_bond_distance
_geom_bond_site_symmetry_2
F2 C1 1.310(6) .
F1 C1 1.323(5) .
F3 C1 1.323(5) .
F5D C5 1.294(6) .
F5E C5 1.325(6) .
F5F C5 1.326(7) .
F23E C23B 1.341(9) .
F23D C23B 1.298(8) .
F23F C23B 1.354(9) .
F6 C20 1.313(5) .
F5 C20 1.332(5) .
F4 C20 1.323(5) .
O1 C9 1.222(4) .
O2 C16 1.212(5) .
N1 C9 1.359(5) .
N1 C7 1.401(5) .
N1 H1N 0.8613 .
N2 C9 1.368(5) .
N2 C10 1.417(5) .
N2 H2N 0.8588 .
N3 C16 1.376(5) .
N3 C15 1.413(5) .
N3 H3N 0.8605 .
N4 C16 1.384(5) .
N4 C17 1.385(5) .
N4 H4N 0.8603 .
C1 C2 1.482(6) .
C2 C3 1.384(6) .
C2 C8 1.384(5) .
C3 C4 1.382(6) .
C3 H27 0.9300 .
C4 C6 1.373(5) .
C4 C5 1.498(6) .
C5 F5C 1.283(13) .
C5 F5A 1.291(12) .
C5 F5B 1.300(13) .
C6 C7 1.402(5) .
C6 H30 0.9300 .
C7 C8 1.391(5) .
C8 H32 0.9300 .
C10 C11 1.394(5) .
C10 C15 1.407(5) .
C11 C12 1.383(5) .
C11 H35 0.9300 .
C12 C13 1.376(5) .
C12 H36 0.9300 .
C13 C14 1.383(5) .
C13 H37 0.9300 .
C14 C15 1.388(5) .
C14 H38 0.9300 .
C17 C18 1.401(5) .
C17 C24 1.404(6) .
C18 C19 1.375(5) .
C18 H42 0.9300 .
C19 C21 1.390(6) .
C19 C20 1.494(6) .
C21 C22 1.383(6) .
C21 H45 0.9300 .
C22 C24 1.374(6) .
C22 C23B 1.511(8) .
C22 C23A 1.544(16) .
C24 H47 0.9300 .
O4 C41 1.264(4) .
O3 C41 1.273(7) .
C41 O4 1.264(4) 2_655
N5 C29 1.508(5) .
N5 C33 1.515(4) .
N5 C25 1.524(5) .
N5 C37 1.525(5) .
C29 C30 1.518(6) .
C29 H49A 0.9700 .
C29 H49B 0.9700 .
C30 C31 1.515(6) .
C30 H50A 0.9700 .
C30 H50B 0.9700 .
C31 C32 1.509(6) .
C31 H51A 0.9700 .
C31 H51B 0.9700 .
C32 H52A 0.9601 .
C32 H52B 0.9597 .
C32 H52C 0.9599 .
C25 C26 1.515(5) .
C25 H53A 0.9700 .
C25 H53B 0.9700 .
C26 C27 1.514(6) .
C26 H54A 0.9700 .
C26 H54B 0.9700 .
C27 C28 1.510(6) .
C27 H55A 0.9700 .
C27 H55B 0.9700 .
C28 H56A 0.9600 .
C28 H56B 0.9599 .
C28 H56C 0.9602 .
C37 C38 1.515(6) .
C37 H57A 0.9700 .
C37 H57B 0.9700 .
C38 C39B 1.469(11) .
C38 C39A 1.539(11) .
C38 H58A 0.9702 .
C38 H58B 0.9700 .
C39B C40B 1.455(14) .
C39B H59A 0.9700 .
C39B H59B 0.9700 .
C40A C39A 1.489(14) .
C40A H60A 0.9600 .
C40A H60B 0.9600 .
C40A H60C 0.9600 .
C33 C34 1.503(5) .
C33 H61A 0.9700 .
C33 H61B 0.9700 .
C34 C35 1.509(5) .
C34 H62A 0.9700 .
C34 H62B 0.9700 .
C35 C36 1.513(5) .
C35 H63A 0.9700 .
C35 H63B 0.9700 .
C36 H64A 0.9598 .
C36 H64B 0.9601 .
C36 H64C 0.9599 .
C40B H80A 0.9600 .
C40B H80B 0.9600 .
C40B H80C 0.9600 .
F23A C23A 1.20(2) .
F23B C23A 1.41(3) .
F23C C23A 1.38(3) .
C39A H59C 0.9700 .
C39A H59D 0.9700 .

loop_
_geom_torsion_atom_site_label_1
_geom_torsion_atom_site_label_2
_geom_torsion_atom_site_label_3
_geom_torsion_atom_site_label_4
_geom_torsion
F2 C1 C2 C3 86.5(5)
F3 C1 C2 C3 -154.2(4)
F1 C1 C2 C3 -33.0(6)
F2 C1 C2 C8 -91.1(5)
F3 C1 C2 C8 28.2(6)
F1 C1 C2 C8 149.4(4)
C8 C2 C3 C4 0.7(7)
C1 C2 C3 C4 -176.8(4)
C2 C3 C4 C6 -0.4(7)
C2 C3 C4 C5 -179.4(4)
C6 C4 C5 F5C -17.4(16)
C3 C4 C5 F5C 161.6(14)
C6 C4 C5 F5A -146.2(10)
C3 C4 C5 F5A 32.9(12)
C6 C4 C5 F5D 151.2(7)
C3 C4 C5 F5D -29.7(9)
C6 C4 C5 F5B 101.4(12)
C3 C4 C5 F5B -79.6(12)
C6 C4 C5 F5E 29.6(8)
C3 C4 C5 F5E -151.4(6)
C6 C4 C5 F5F -85.0(7)
C3 C4 C5 F5F 94.0(6)
C3 C4 C6 C7 0.2(7)
C5 C4 C6 C7 179.2(4)
C9 N1 C7 C8 -8.3(7)
C9 N1 C7 C6 173.6(4)
C4 C6 C7 C8 -0.2(7)
C4 C6 C7 N1 178.1(4)
C3 C2 C8 C7 -0.7(6)
C1 C2 C8 C7 176.8(4)
N1 C7 C8 C2 -177.7(4)
C6 C7 C8 C2 0.4(6)
C7 N1 C9 O1 -7.9(7)
C7 N1 C9 N2 173.2(4)
C10 N2 C9 O1 -1.4(7)
C10 N2 C9 N1 177.5(4)
C9 N2 C10 C11 15.0(6)
C9 N2 C10 C15 -166.2(4)
C15 C10 C11 C12 2.5(5)
N2 C10 C11 C12 -178.7(4)
C10 C11 C12 C13 -0.1(6)
C11 C12 C13 C14 -1.6(6)
C12 C13 C14 C15 0.8(6)
C13 C14 C15 C10 1.7(6)
C13 C14 C15 N3 -178.7(4)
C11 C10 C15 C14 -3.3(5)
N2 C10 C15 C14 177.9(4)
C11 C10 C15 N3 177.1(3)
N2 C10 C15 N3 -1.7(5)
C16 N3 C15 C14 26.6(6)
C16 N3 C15 C10 -153.8(4)
C15 N3 C16 O2 -4.6(7)
C15 N3 C16 N4 174.0(4)
C17 N4 C16 O2 -13.6(7)
C17 N4 C16 N3 167.8(4)
C16 N4 C17 C18 -21.4(7)
C16 N4 C17 C24 162.2(4)
N4 C17 C18 C19 -175.1(4)
C24 C17 C18 C19 1.3(7)
C17 C18 C19 C21 -0.5(7)
C17 C18 C19 C20 178.2(4)
C18 C19 C20 F6 129.5(5)
C21 C19 C20 F6 -51.7(6)
C18 C19 C20 F4 6.5(6)
C21 C19 C20 F4 -174.7(4)
C18 C19 C20 F5 -111.5(5)
C21 C19 C20 F5 67.3(6)
C18 C19 C21 C22 -0.3(7)
C20 C19 C21 C22 -179.0(4)
C19 C21 C22 C24 0.3(7)
C19 C21 C22 C23B -176.6(5)
C19 C21 C22 C23A 160.2(11)
C21 C22 C24 C17 0.6(8)
C23B C22 C24 C17 177.6(5)
C23A C22 C24 C17 -156.5(12)
N4 C17 C24 C22 175.3(5)
C18 C17 C24 C22 -1.4(7)
C24 C22 C23B F23D -54.2(9)
C21 C22 C23B F23D 122.8(7)
C24 C22 C23B F23E -176.2(6)
C21 C22 C23B F23E 0.8(10)
C24 C22 C23B F23F 67.1(8)
C21 C22 C23B F23F -116.0(7)
C33 N5 C29 C30 58.6(4)
C25 N5 C29 C30 -60.8(4)
C37 N5 C29 C30 179.0(3)
N5 C29 C30 C31 -178.5(3)
C29 C30 C31 C32 179.1(4)
C29 N5 C25 C26 -55.1(4)
C33 N5 C25 C26 -176.5(3)
C37 N5 C25 C26 63.1(4)
N5 C25 C26 C27 -170.4(3)
C25 C26 C27 C28 -179.9(4)
C29 N5 C37 C38 -173.0(4)
C33 N5 C37 C38 -52.1(5)
C25 N5 C37 C38 66.7(4)
N5 C37 C38 C39A -175.8(10)
C29 N5 C33 C34 58.2(4)
C25 N5 C33 C34 179.3(3)
C37 N5 C33 C34 -60.3(4)
N5 C33 C34 C35 178.3(3)
C33 C34 C35 C36 -175.9(4)
C24 C22 C23A F23A 126(3)
C21 C22 C23A F23A -33(3)
C24 C22 C23A F23C -24(2)
C21 C22 C23A F23C 176.9(15)
C24 C22 C23A F23B -114.3(15)
C21 C22 C23A F23B 86.6(16)
C37 C38 C39A C40A 175.2(14)
